data_2210103
loop_
_publ_author_name
'Ejsmont, Krzysztof'
'Zaleski, Jacek'

_publ_section_title
;
 Ethylammonium hydrogen oxalate hemihydrate
;
_journal_coeditor_code BT2120
_journal_issue 9
_journal_name_full 'Acta Crystallographica Section E'
_journal_page_first o3879
_journal_page_last o3880
_journal_paper_doi 10.1107/S1600536806027097
_journal_volume 62
_journal_year 2006
_chemical_formula_iupac 'C2 H8 N +, C2 H O4 -, 0.5H2 O'
_chemical_formula_moiety 'C2 H8 N +, C2 H O4 -, 0.5H2 O'
_chemical_formula_sum 'C4 H10 N O4.5'
_chemical_formula_weight 144.13
_chemical_name_systematic
;
Ethylammonium hydrogen oxalate hemihydrate
;
_space_group_IT_number 15
_symmetry_cell_setting monoclinic
_symmetry_space_group_name_Hall '-C 2yc'
_symmetry_space_group_name_H-M 'C 1 2/c 1'
_atom_sites_solution_hydrogens difmap
_atom_sites_solution_primary direct
_atom_sites_solution_secondary difmap
_audit_creation_method
;
CrysAlis RED (Oxford Diffraction, 2006)
;
_cell_angle_alpha 90.00
_cell_angle_beta 102.064(5)
_cell_angle_gamma 90.00
_cell_formula_units_Z 8
_cell_length_a 18.1163(15)
_cell_length_b 5.6775(5)
_cell_length_c 14.1207(7)
_cell_measurement_reflns_used 4786
_cell_measurement_temperature 86.0(10)
_cell_measurement_theta_max 27.99
_cell_measurement_theta_min 2.95
_cell_volume 1420.31(19)
_computing_cell_refinement
;
CrysAlis RED (Oxford Diffraction, 2006)
;
_computing_data_collection
;
CrysAlis CCD (Oxford Diffraction, 2006)
;
_computing_data_reduction
;
CrysAlis RED
;
_computing_molecular_graphics 'SHELXTL (Sheldrick, 1990)'
_computing_publication_material SHELXL97
_computing_structure_refinement 'SHELXL97 (Sheldrick, 1997)'
_computing_structure_solution 'SHELXS97 (Sheldrick, 1997)'
_diffrn_ambient_temperature 86.0(10)
_diffrn_detector_area_resol_mean 8.2765
_diffrn_measured_fraction_theta_full 0.992
_diffrn_measured_fraction_theta_max 0.992
_diffrn_measurement_device_type 'Oxford Diffraction Xcalibur'
_diffrn_measurement_method \w
_diffrn_radiation_monochromator graphite
_diffrn_radiation_source 'fine-focus sealed tube'
_diffrn_radiation_type MoK\a
_diffrn_radiation_wavelength 0.71073
_diffrn_reflns_av_R_equivalents 0.0256
_diffrn_reflns_av_sigmaI/netI 0.0358
_diffrn_reflns_limit_h_max 23
_diffrn_reflns_limit_h_min -23
_diffrn_reflns_limit_k_max 7
_diffrn_reflns_limit_k_min -7
_diffrn_reflns_limit_l_max 11
_diffrn_reflns_limit_l_min -18
_diffrn_reflns_number 10130
_diffrn_reflns_theta_full 27.99
_diffrn_reflns_theta_max 27.99
_diffrn_reflns_theta_min 2.95
_diffrn_standards_decay_% 0
_diffrn_standards_interval_count 0
_diffrn_standards_interval_time 0
_diffrn_standards_number 0
_exptl_absorpt_coefficient_mu 0.123
_exptl_absorpt_correction_type none
_exptl_crystal_colour colourless
_exptl_crystal_density_diffrn 1.348
_exptl_crystal_density_method 'not measured'
_exptl_crystal_description cube
_exptl_crystal_F_000 616
_exptl_crystal_size_max 0.48
_exptl_crystal_size_mid 0.46
_exptl_crystal_size_min 0.42
_refine_diff_density_max 0.395
_refine_diff_density_min -0.267
_refine_ls_extinction_method none
_refine_ls_goodness_of_fit_ref 1.141
_refine_ls_hydrogen_treatment refall
_refine_ls_matrix_type full
_refine_ls_number_parameters 127
_refine_ls_number_reflns 1705
_refine_ls_number_restraints 0
_refine_ls_restrained_S_all 1.141
_refine_ls_R_factor_all 0.0440
_refine_ls_R_factor_gt 0.0331
_refine_ls_shift/su_max 0.000
_refine_ls_shift/su_mean 0.000
_refine_ls_structure_factor_coef Fsqd
_refine_ls_weighting_details 'calc w=1/[\s^2^(Fo^2^)+(0.0471P)^2^+0.9997P] where P=(Fo^2^+2Fc^2^)/3'
_refine_ls_weighting_scheme calc
_refine_ls_wR_factor_gt 0.0935
_refine_ls_wR_factor_ref 0.0966
_reflns_number_gt 1439
_reflns_number_total 1705
_reflns_threshold_expression I>2\s(I)
_cod_data_source_file bt2120.cif
_cod_data_source_block I
_cod_original_sg_symbol_H-M 'C 2/c'
_cod_original_formula_sum 'C4 H10 N1 O4.5'
_cod_database_code 2210103
_cod_database_fobs_code 2210103

loop_
_symmetry_equiv_pos_as_xyz
'x, y, z'
'-x, y, -z+1/2'
'x+1/2, y+1/2, z'
'-x+1/2, y+1/2, -z+1/2'
'-x, -y, -z'
'x, -y, z-1/2'
'-x+1/2, -y+1/2, -z'
'x+1/2, -y+1/2, z-1/2'

loop_
_atom_site_type_symbol
_atom_site_label
_atom_site_fract_x
_atom_site_fract_y
_atom_site_fract_z
_atom_site_U_iso_or_equiv
_atom_site_adp_type
_atom_site_calc_flag
_atom_site_refinement_flags
_atom_site_occupancy
N N1 0.09576(6) 0.7393(2) 0.83471(8) 0.0157(2) Uani d . 1
H H1A 0.0646(9) 0.613(3) 0.8215(11) 0.019(4) Uiso d . 1
H H1B 0.0835(9) 0.842(3) 0.7836(12) 0.026(4) Uiso d . 1
H H1C 0.0876(10) 0.809(3) 0.8872(14) 0.033(5) Uiso d . 1
C C2 0.17650(7) 0.6711(3) 0.84843(10) 0.0213(3) Uani d . 1
H H2A 0.1824(10) 0.588(3) 0.7921(13) 0.030(4) Uiso d . 1
H H2B 0.1877(9) 0.564(3) 0.9022(12) 0.026(4) Uiso d . 1
C C3 0.22650(9) 0.8861(3) 0.86541(12) 0.0315(3) Uani d . 1
H H3A 0.2792(12) 0.838(4) 0.8760(14) 0.045(5) Uiso d . 1
H H3B 0.2202(12) 0.969(4) 0.9237(16) 0.052(6) Uiso d . 1
H H3C 0.2148(12) 0.991(4) 0.8158(16) 0.047(6) Uiso d . 1
C C4 0.08760(7) 0.7713(2) 0.54240(8) 0.0128(2) Uani d . 1
C C5 0.08025(7) 1.0201(2) 0.58466(8) 0.0128(2) Uani d . 1
O O6 0.07681(5) 0.60216(16) 0.60184(6) 0.0170(2) Uani d . 1
H H6 0.0786(10) 0.460(4) 0.5736(13) 0.034(5) Uiso d . 1
O O7 0.07440(6) 1.03702(16) 0.67072(6) 0.0212(2) Uani d . 1
O O8 0.08107(5) 1.18772(15) 0.52677(6) 0.0165(2) Uani d . 1
O O9 0.10189(6) 0.74432(16) 0.46322(6) 0.0206(2) Uani d . 1
O O10 0.0000 0.3799(2) 0.7500 0.0163(3) Uani d S 1
H H10 0.0245(11) 0.284(4) 0.7220(14) 0.040(5) Uiso d . 1

loop_
_atom_site_aniso_label
_atom_site_aniso_U_11
_atom_site_aniso_U_22
_atom_site_aniso_U_33
_atom_site_aniso_U_12
_atom_site_aniso_U_13
_atom_site_aniso_U_23
N1 0.0178(5) 0.0188(5) 0.0109(5) -0.0013(4) 0.0040(4) 0.0003(4)
C2 0.0192(6) 0.0260(7) 0.0198(6) 0.0038(5) 0.0064(5) 0.0027(5)
C3 0.0196(7) 0.0379(9) 0.0361(8) -0.0029(6) 0.0036(6) 0.0078(7)
C4 0.0151(5) 0.0122(5) 0.0115(5) 0.0005(4) 0.0035(4) 0.0003(4)
C5 0.0149(6) 0.0122(5) 0.0111(5) 0.0010(4) 0.0025(4) -0.0003(4)
O6 0.0291(5) 0.0102(4) 0.0131(4) 0.0006(4) 0.0078(3) 0.0004(3)
O7 0.0390(6) 0.0161(4) 0.0100(4) 0.0060(4) 0.0087(4) 0.0003(3)
O8 0.0256(5) 0.0119(4) 0.0128(4) 0.0002(4) 0.0062(3) 0.0011(3)
O9 0.0337(5) 0.0173(5) 0.0141(4) -0.0003(4) 0.0123(4) -0.0021(3)
O10 0.0239(7) 0.0143(6) 0.0130(5) 0.000 0.0089(5) 0.000

loop_
_atom_type_symbol
_atom_type_description
_atom_type_scat_dispersion_real
_atom_type_scat_dispersion_imag
_atom_type_scat_source
C C 0.0033 0.0016 'International Tables Vol C Tables 4.2.6.8 and 6.1.1.4'
H H 0.0000 0.0000 'International Tables Vol C Tables 4.2.6.8 and 6.1.1.4'
N N 0.0061 0.0033 'International Tables Vol C Tables 4.2.6.8 and 6.1.1.4'
O O 0.0106 0.0060 'International Tables Vol C Tables 4.2.6.8 and 6.1.1.4'

loop_
_geom_angle_atom_site_label_1
_geom_angle_atom_site_label_2
_geom_angle_atom_site_label_3
_geom_angle
_geom_angle_publ_flag
C2 N1 H1A 112.0(10) ?
C2 N1 H1B 109.8(10) ?
H1A N1 H1B 107.5(14) ?
C2 N1 H1C 110.0(12) ?
H1A N1 H1C 108.6(16) ?
H1B N1 H1C 108.9(16) ?
N1 C2 C3 110.58(12) ?
N1 C2 H2A 107.5(11) ?
C3 C2 H2A 111.4(11) ?
N1 C2 H2B 108.0(10) ?
C3 C2 H2B 111.5(10) ?
H2A C2 H2B 107.8(15) ?
C2 C3 H3A 109.7(13) ?
C2 C3 H3B 110.5(13) ?
H3A C3 H3B 106.9(17) ?
C2 C3 H3C 111.9(14) ?
H3A C3 H3C 111.2(18) ?
H3B C3 H3C 106.5(18) ?
O9 C4 O6 125.90(11) y
O9 C4 C5 121.58(10) y
O6 C4 C5 112.52(9) y
O7 C5 O8 126.24(11) y
O7 C5 C4 118.54(10) y
O8 C5 C4 115.22(9) y
C4 O6 H6 110.2(12) y

loop_
_geom_bond_atom_site_label_1
_geom_bond_atom_site_label_2
_geom_bond_distance
_geom_bond_publ_flag
N1 C2 1.4862(17) ?
N1 H1A 0.906(18) ?
N1 H1B 0.917(18) ?
N1 H1C 0.878(19) ?
C2 C3 1.509(2) ?
C2 H2A 0.950(18) ?
C2 H2B 0.962(17) ?
C3 H3A 0.97(2) ?
C3 H3B 0.98(2) ?
C3 H3C 0.91(2) ?
C4 O9 1.2089(14) y
C4 O6 1.3166(14) y
C4 C5 1.5499(16) y
C5 O7 1.2454(14) y
C5 O8 1.2569(14) y
O6 H6 0.90(2) ?
O10 H10 0.852(19) ?

loop_
_geom_hbond_atom_site_label_D
_geom_hbond_atom_site_label_H
_geom_hbond_atom_site_label_A
_geom_hbond_site_symmetry_A
_geom_hbond_distance_DH
_geom_hbond_distance_HA
_geom_hbond_distance_DA
_geom_hbond_angle_DHA
N1 H1B O7 . 0.917(18) 1.921(18) 2.8274(14) 169.6(15)
N1 H1A O10 . 0.906(18) 1.911(17) 2.7816(15) 160.5(14)
N1 H1C O8 6_576 0.878(19) 1.999(19) 2.8104(13) 153.1(17)
O6 H6 O8 1_545 0.90(2) 1.69(2) 2.5885(12) 176.6(18)
O10 H10 O7 1_545 0.852(19) 1.89(2) 2.7368(13) 171.9(19)

loop_
_geom_torsion_atom_site_label_1
_geom_torsion_atom_site_label_2
_geom_torsion_atom_site_label_3
_geom_torsion_atom_site_label_4
_geom_torsion
_geom_torsion_publ_flag
O9 C4 C5 O7 -171.59(12) y
O6 C4 C5 O7 8.29(15) y
O9 C4 C5 O8 8.22(17) y
O6 C4 C5 O8 -171.90(10) y

loop_
_cod_related_entry_id
_cod_related_entry_database
_cod_related_entry_code
1 ChemSpider 21127556
